data_4000982
loop_
_publ_author_name
'Izawa, Takafumi'
'Miyazaki, Eigo'
'Takimiya, Kazuo'

_publ_section_title
;
 Solution-Processible Organic Semiconductors Based on
 Selenophene-Containing Heteroarenes,
 2,7-Dialkyl[1]benzoselenopheno[3,2-b][1]benzoselenophenes (Cn-BSBSs):
 Syntheses, Properties, Molecular Arrangements, and Field-Effect
 Transistor Characteristics
;
_journal_issue 5
_journal_name_full 'Chemistry of Materials'
_journal_page_first 903
_journal_paper_doi 10.1021/cm8030126
_journal_volume 21
_journal_year 2009
_chemical_formula_moiety 'C34 H48 Se2'
_chemical_formula_sum 'C34 H48 Se2'
_chemical_formula_weight 614.64
_chemical_name_common C10-BSBS
_chemical_name_systematic
; 
C10-BSBS
;
_space_group_IT_number 14
_symmetry_cell_setting monoclinic
_symmetry_Int_Tables_number 14
_symmetry_space_group_name_Hall '-P 2yn'
_symmetry_space_group_name_H-M 'P 1 21/n 1'
_atom_sites_solution_hydrogens geom
_atom_sites_solution_primary direct
_atom_sites_solution_secondary difmap
_audit_creation_method SHELXL-97
_cell_angle_alpha 90.00
_cell_angle_beta 92.881(10)
_cell_angle_gamma 90.00
_cell_formula_units_Z 2
_cell_length_a 5.6136(11)
_cell_length_b 7.2956(17)
_cell_length_c 36.003(10)
_cell_measurement_reflns_used 10876
_cell_measurement_temperature 100(2)
_cell_measurement_theta_max 27.6
_cell_measurement_theta_min 3.0
_cell_volume 1472.6(6)
_computing_cell_refinement PROCESS-AUTO
_computing_data_collection PROCESS-AUTO
_computing_data_reduction 'teXsan Ver. 1.11'
_computing_structure_refinement 'SHELXL-97 (Sheldrick, 1997)'
_computing_structure_solution 'SHELXS-97 (Sheldrick, 1990)'
_diffrn_ambient_temperature 100(2)
_diffrn_detector_area_resol_mean 10.00
_diffrn_measured_fraction_theta_full 0.946
_diffrn_measured_fraction_theta_max 0.946
_diffrn_measurement_device_type 'Rigaku RAXIS-RAPID Imaging Plate'
_diffrn_measurement_method \w
_diffrn_radiation_monochromator graphite
_diffrn_radiation_source 'fine-focus sealed tube'
_diffrn_radiation_type MoK\a
_diffrn_radiation_wavelength 0.71075
_diffrn_reflns_av_R_equivalents 0.0000
_diffrn_reflns_av_sigmaI/netI 0.0644
_diffrn_reflns_limit_h_max 7
_diffrn_reflns_limit_h_min 0
_diffrn_reflns_limit_k_max 9
_diffrn_reflns_limit_k_min 0
_diffrn_reflns_limit_l_max 46
_diffrn_reflns_limit_l_min -46
_diffrn_reflns_number 3195
_diffrn_reflns_theta_full 27.48
_diffrn_reflns_theta_max 27.48
_diffrn_reflns_theta_min 3.01
_diffrn_standards_number 11687
_exptl_absorpt_coefficient_mu 2.532
_exptl_absorpt_correction_T_max 0.468
_exptl_absorpt_correction_T_min 0.284
_exptl_absorpt_correction_type multi-scan
_exptl_absorpt_process_details '(Higashi, 1995)'
_exptl_crystal_colour colorless
_exptl_crystal_density_diffrn 1.386
_exptl_crystal_density_method 'not measured'
_exptl_crystal_description block
_exptl_crystal_F_000 640
_exptl_crystal_size_max 0.500
_exptl_crystal_size_mid 0.300
_exptl_crystal_size_min 0.300
_refine_diff_density_max 0.457
_refine_diff_density_min -0.476
_refine_diff_density_rms 0.086
_refine_ls_extinction_method none
_refine_ls_goodness_of_fit_ref 1.134
_refine_ls_hydrogen_treatment noref
_refine_ls_matrix_type full
_refine_ls_number_parameters 163
_refine_ls_number_reflns 3195
_refine_ls_number_restraints 0
_refine_ls_restrained_S_all 1.134
_refine_ls_R_factor_all 0.0434
_refine_ls_R_factor_gt 0.0342
_refine_ls_shift/su_max 0.000
_refine_ls_shift/su_mean 0.000
_refine_ls_structure_factor_coef Fsqd
_refine_ls_weighting_details 'calc w=1/[\s^2^(Fo^2^)+(0.0046P)^2^+0.0000P] where P=(Fo^2^+2Fc^2^)/3'
_refine_ls_weighting_scheme calc
_refine_ls_wR_factor_gt 0.0812
_refine_ls_wR_factor_ref 0.0830
_reflns_number_gt 2543
_reflns_number_total 3195
_reflns_threshold_expression >2sigma(I)
_cod_data_source_file cm8030126_si_001.cif
_cod_data_source_block C10-BSBS
_cod_database_code 4000982

loop_
_symmetry_equiv_pos_as_xyz
'x, y, z'
'-x+1/2, y+1/2, -z+1/2'
'-x, -y, -z'
'x-1/2, -y-1/2, z-1/2'

loop_
_atom_site_label
_atom_site_type_symbol
_atom_site_fract_x
_atom_site_fract_y
_atom_site_fract_z
_atom_site_U_iso_or_equiv
_atom_site_adp_type
_atom_site_occupancy
_atom_site_symmetry_multiplicity
_atom_site_calc_flag
Se1 Se 0.68359(4) 0.48169(4) -0.039884(8) 0.01739(10) Uani 1 1 d
C1 C 1.0923(4) 0.4402(4) 0.00247(7) 0.0150(5) Uani 1 1 d
C2 C 1.0868(4) 0.2800(4) -0.02091(8) 0.0153(6) Uani 1 1 d
C3 C 0.8855(4) 0.2758(4) -0.04580(8) 0.0149(5) Uani 1 1 d
C4 C 0.8462(4) 0.1342(4) -0.07094(8) 0.0159(6) Uani 1 1 d
C5 C 1.0093(5) -0.0095(3) -0.07212(7) 0.0158(5) Uani 1 1 d
C6 C 1.2101(4) -0.0057(4) -0.04712(7) 0.0194(6) Uani 1 1 d
C7 C 1.2497(5) 0.1356(4) -0.02207(8) 0.0189(6) Uani 1 1 d
C8 C 0.9673(5) -0.1616(4) -0.10037(8) 0.0186(6) Uani 1 1 d
C9 C 1.1466(5) -0.3178(4) -0.09901(8) 0.0179(6) Uani 1 1 d
C10 C 1.0887(5) -0.4630(4) -0.12846(8) 0.0181(6) Uani 1 1 d
C11 C 1.2720(5) -0.6178(4) -0.12842(8) 0.0187(6) Uani 1 1 d
C12 C 1.2212(5) -0.7572(4) -0.15929(8) 0.0197(6) Uani 1 1 d
C13 C 1.4011(5) -0.9139(4) -0.15922(8) 0.0194(6) Uani 1 1 d
C14 C 1.3547(5) -1.0495(4) -0.19075(8) 0.0203(6) Uani 1 1 d
C15 C 1.5329(5) -1.2073(4) -0.19088(8) 0.0204(6) Uani 1 1 d
C16 C 1.4761(5) -1.3455(4) -0.22181(8) 0.0218(6) Uani 1 1 d
C17 C 1.6565(6) -1.5005(4) -0.22297(9) 0.0303(7) Uani 1 1 d
H1 H 0.7075 0.1353 -0.0875 0.019 Uiso 1 1 d
H2 H 1.3229 -0.1065 -0.0474 0.024 Uiso 1 1 d
H3 H 1.3873 0.1350 -0.0052 0.023 Uiso 1 1 d
H4 H 0.8139 -0.2143 -0.0965 0.022 Uiso 1 1 d
H5 H 0.9651 -0.1104 -0.1246 0.022 Uiso 1 1 d
H6 H 1.3000 -0.2682 -0.1029 0.023 Uiso 1 1 d
H7 H 1.1472 -0.3733 -0.0751 0.023 Uiso 1 1 d
H8 H 0.9371 -0.5153 -0.1242 0.022 Uiso 1 1 d
H9 H 1.0819 -0.4064 -0.1524 0.022 Uiso 1 1 d
H10 H 1.4263 -0.5625 -0.1313 0.023 Uiso 1 1 d
H11 H 1.2745 -0.6763 -0.1048 0.023 Uiso 1 1 d
H12 H 1.0673 -0.8077 -0.1567 0.025 Uiso 1 1 d
H13 H 1.2246 -0.6966 -0.1828 0.025 Uiso 1 1 d
H14 H 1.5580 -0.8632 -0.1609 0.023 Uiso 1 1 d
H15 H 1.3968 -0.9769 -0.1358 0.023 Uiso 1 1 d
H16 H 1.1979 -1.0993 -0.1886 0.026 Uiso 1 1 d
H17 H 1.3596 -0.9859 -0.2137 0.026 Uiso 1 1 d
H18 H 1.6874 -1.1593 -0.1937 0.025 Uiso 1 1 d
H19 H 1.5304 -1.2697 -0.1674 0.025 Uiso 1 1 d
H20 H 1.3215 -1.3972 -0.2183 0.029 Uiso 1 1 d
H21 H 1.4714 -1.2831 -0.2450 0.029 Uiso 1 1 d
H22 H 1.6585 -1.5664 -0.2000 0.036 Uiso 1 1 d
H23 H 1.6123 -1.5822 -0.2427 0.036 Uiso 1 1 d
H24 H 1.8093 -1.4518 -0.2265 0.036 Uiso 1 1 d

loop_
_atom_site_aniso_label
_atom_site_aniso_U_11
_atom_site_aniso_U_22
_atom_site_aniso_U_33
_atom_site_aniso_U_23
_atom_site_aniso_U_13
_atom_site_aniso_U_12
Se1 0.01469(14) 0.01839(15) 0.01866(15) -0.00510(13) -0.00334(10) 0.00338(12)
C1 0.0142(11) 0.0161(13) 0.0147(13) -0.0007(11) 0.0001(10) -0.0014(11)
C2 0.0157(12) 0.0155(13) 0.0148(14) 0.0005(11) 0.0010(11) 0.0000(11)
C3 0.0155(12) 0.0154(13) 0.0142(14) -0.0004(11) 0.0035(11) 0.0013(11)
C4 0.0129(12) 0.0182(13) 0.0164(14) -0.0014(11) -0.0013(11) -0.0025(11)
C5 0.0190(12) 0.0132(12) 0.0152(13) -0.0015(11) -0.0002(10) -0.0020(11)
C6 0.0208(13) 0.0159(13) 0.0212(15) -0.0005(12) -0.0019(11) 0.0048(12)
C7 0.0169(13) 0.0187(14) 0.0204(15) -0.0029(12) -0.0047(11) 0.0023(12)
C8 0.0202(13) 0.0164(13) 0.0191(15) -0.0033(11) -0.0011(12) -0.0014(11)
C9 0.0205(13) 0.0160(13) 0.0170(14) -0.0016(11) 0.0006(11) -0.0011(11)
C10 0.0190(13) 0.0150(13) 0.0199(14) -0.0046(11) -0.0031(11) 0.0031(11)
C11 0.0191(13) 0.0164(14) 0.0206(15) -0.0025(12) -0.0001(12) -0.0015(11)
C12 0.0225(14) 0.0160(13) 0.0204(15) -0.0038(12) -0.0004(12) 0.0003(12)
C13 0.0227(14) 0.0167(13) 0.0187(15) -0.0032(12) -0.0015(12) 0.0013(12)
C14 0.0239(14) 0.0178(13) 0.0187(15) -0.0031(12) -0.0035(11) 0.0017(12)
C15 0.0229(14) 0.0189(14) 0.0194(16) -0.0037(12) 0.0013(12) 0.0012(12)
C16 0.0268(15) 0.0178(14) 0.0208(16) -0.0019(12) 0.0010(12) 0.0028(12)
C17 0.0373(17) 0.0241(16) 0.0299(17) -0.0095(14) 0.0055(14) 0.0039(14)

loop_
_atom_type_symbol
_atom_type_description
_atom_type_scat_dispersion_real
_atom_type_scat_dispersion_imag
_atom_type_scat_source
C C 0.0033 0.0016 'International Tables Vol C Tables 4.2.6.8 and 6.1.1.4'
H H 0.0000 0.0000 'International Tables Vol C Tables 4.2.6.8 and 6.1.1.4'
Se Se -0.0929 2.2259 'International Tables Vol C Tables 4.2.6.8 and 6.1.1.4'

loop_
_geom_angle_atom_site_label_1
_geom_angle_atom_site_label_2
_geom_angle_atom_site_label_3
_geom_angle
_geom_angle_site_symmetry_1
_geom_angle_site_symmetry_3
_geom_angle_publ_flag
C1 Se1 C3 86.48(11) 3_765 . yes
C1 C1 C2 116.8(3) 3_765 . yes
C1 C1 Se1 112.1(3) 3_765 3_765 yes
C2 C1 Se1 131.11(19) . 3_765 yes
C7 C2 C3 118.0(2) . . yes
C7 C2 C1 129.4(2) . . yes
C3 C2 C1 112.5(2) . . yes
C4 C3 C2 122.0(2) . . yes
C4 C3 Se1 125.9(2) . . yes
C2 C3 Se1 112.08(19) . . yes
C3 C4 C5 119.9(2) . . yes
C4 C5 C6 118.2(2) . . yes
C4 C5 C8 119.4(2) . . yes
C6 C5 C8 122.4(2) . . yes
C7 C6 C5 122.0(2) . . yes
C6 C7 C2 119.9(2) . . yes
C5 C8 C9 116.6(2) . . yes
C8 C9 C10 112.4(2) . . yes
C9 C10 C11 113.2(2) . . yes
C12 C11 C10 113.1(2) . . yes
C11 C12 C13 113.6(2) . . yes
C14 C13 C12 113.5(2) . . yes
C13 C14 C15 113.9(2) . . yes
C16 C15 C14 112.9(2) . . yes
C17 C16 C15 113.4(2) . . yes

loop_
_geom_bond_atom_site_label_1
_geom_bond_atom_site_label_2
_geom_bond_distance
_geom_bond_site_symmetry_2
_geom_bond_publ_flag
Se1 C1 1.885(3) 3_765 yes
Se1 C3 1.900(3) . yes
C1 C1 1.360(5) 3_765 yes
C1 C2 1.440(4) . yes
C1 Se1 1.885(3) 3_765 yes
C2 C7 1.397(4) . yes
C2 C3 1.406(3) . yes
C3 C4 1.384(4) . yes
C4 C5 1.394(4) . yes
C5 C6 1.407(3) . yes
C5 C8 1.516(4) . yes
C6 C7 1.380(4) . yes
C8 C9 1.519(4) . yes
C9 C10 1.522(4) . yes
C10 C11 1.528(4) . yes
C11 C12 1.523(4) . yes
C12 C13 1.525(4) . yes
C13 C14 1.519(4) . yes
C14 C15 1.525(4) . yes
C15 C16 1.524(4) . yes
C16 C17 1.520(4) . yes

loop_
_geom_torsion_atom_site_label_1
_geom_torsion_atom_site_label_2
_geom_torsion_atom_site_label_3
_geom_torsion_atom_site_label_4
_geom_torsion
_geom_torsion_site_symmetry_1
_geom_torsion_publ_flag
C1 C1 C2 C7 180.0(3) 3_765 yes
Se1 C1 C2 C7 0.3(5) 3_765 yes
C1 C1 C2 C3 0.4(4) 3_765 yes
Se1 C1 C2 C3 -179.3(2) 3_765 yes
C7 C2 C3 C4 0.0(4) . yes
C1 C2 C3 C4 179.6(3) . yes
C7 C2 C3 Se1 179.5(2) . yes
C1 C2 C3 Se1 -0.9(3) . yes
C1 Se1 C3 C4 -179.7(3) 3_765 yes
C1 Se1 C3 C2 0.8(2) 3_765 yes
C2 C3 C4 C5 -0.2(4) . yes
Se1 C3 C4 C5 -179.6(2) . yes
C3 C4 C5 C6 0.4(4) . yes
C3 C4 C5 C8 -178.6(2) . yes
C4 C5 C6 C7 -0.5(4) . yes
C8 C5 C6 C7 178.5(3) . yes
C5 C6 C7 C2 0.4(4) . yes
C3 C2 C7 C6 -0.1(4) . yes
C1 C2 C7 C6 -179.6(3) . yes
C4 C5 C8 C9 -177.5(2) . yes
C6 C5 C8 C9 3.5(4) . yes
C5 C8 C9 C10 -179.9(2) . yes
C8 C9 C10 C11 178.0(2) . yes
C9 C10 C11 C12 -176.8(2) . yes
C10 C11 C12 C13 -179.2(2) . yes
C11 C12 C13 C14 -178.2(2) . yes
C12 C13 C14 C15 -179.8(2) . yes
C13 C14 C15 C16 177.6(2) . yes
C14 C15 C16 C17 178.3(2) . yes
